data_2109000
loop_
_publ_author_name
'Hoser, Anna Agnieszka'
'Rekis, Toms'
'Madsen, Anders \/Ostergaard'

_publ_section_title
;
 Dynamics and disorder: on the stability of pyrazinamide polymorphs
;
_journal_issue '3 Part 1'
_journal_name_full 'Acta Crystallographica Section B'
_journal_page_first 416
_journal_page_last 424
_journal_paper_doi 10.1107/S2052520622004577
_journal_volume 78
_journal_year 2022
_chemical_formula_sum 'C5 H5 N3 O'
_chemical_formula_weight 123.1
_chemical_name_common Pyrazinamide
_space_group_IT_number 14
_space_group_name_Hall '-P 2yn'
_space_group_name_H-M_alt 'P 1 21/n 1'
_symmetry_cell_setting monoclinic
_symmetry_Int_Tables_number 14
_symmetry_space_group_name_Hall '-P 2yn'
_symmetry_space_group_name_H-M 'P 1 21/n 1'
_cell_angle_alpha 90
_cell_angle_beta 92.39(2)
_cell_angle_gamma 90
_cell_formula_units_Z 4
_cell_length_a 3.6330(10)
_cell_length_b 6.753(2)
_cell_length_c 22.546(5)
_cell_measurement_reflns_used 49596
_cell_measurement_temperature 122
_cell_measurement_theta_max 50.01
_cell_measurement_theta_min 1.81
_cell_volume 552.7(3)
_diffrn_ambient_temperature 122
_diffrn_measured_fraction_theta_full 1
_diffrn_measured_fraction_theta_max 1
_diffrn_measurement_device_type 'Nonius Kappa CCD'
_diffrn_radiation_probe x-ray
_diffrn_radiation_source 'X-ray tube'
_diffrn_radiation_type 'Mo K\a'
_diffrn_radiation_wavelength 0.71073
_diffrn_reflns_av_R_equivalents 0.0582
_diffrn_reflns_av_unetI/netI 0.1852
_diffrn_reflns_limit_h_max 7
_diffrn_reflns_limit_h_min -7
_diffrn_reflns_limit_k_max 14
_diffrn_reflns_limit_k_min -14
_diffrn_reflns_limit_l_max 48
_diffrn_reflns_limit_l_min -48
_diffrn_reflns_number 49596
_diffrn_reflns_theta_full 50.01
_diffrn_reflns_theta_max 50.01
_diffrn_reflns_theta_min 1.81
_exptl_absorpt_coefficient_mu 0.11
_exptl_crystal_colour colorless
_exptl_crystal_density_diffrn 1.4797
_exptl_crystal_description prism
_exptl_crystal_F_000 256
_refine_diff_density_max 0.67
_refine_diff_density_min -0.28
_refine_ls_extinction_method none
_refine_ls_goodness_of_fit_gt 2.48
_refine_ls_goodness_of_fit_ref 1.97
_refine_ls_hydrogen_treatment constr
_refine_ls_number_constraints 0
_refine_ls_number_parameters 82
_refine_ls_number_reflns 5797
_refine_ls_number_restraints 0
_refine_ls_R_factor_all 0.0759
_refine_ls_R_factor_gt 0.0368
_refine_ls_shift/su_max 0.0028
_refine_ls_shift/su_mean 0.0002
_refine_ls_structure_factor_coef F
_refine_ls_weighting_details w=1/(\s^2^(F)+0.0001F^2^)
_refine_ls_weighting_scheme sigma
_refine_ls_wR_factor_gt 0.0456
_refine_ls_wR_factor_ref 0.0477
_reflns_number_gt 3372
_reflns_number_total 5797
_reflns_threshold_expression I>3\s(I)
_cod_data_source_file so5076sup1.cif
_cod_data_source_block alpha122K
_cod_depositor_comments
;
The following automatic conversions were performed:

data item '_diffrn_radiation_probe' value 'X-ray' was changed to
'x-ray' in accordance with the
/home/data/users/saulius/crontab/automatic-downloads/rss-feeds/IUCr/lib/dictionaries/cif_core.dic
dictionary named 'cif_core.dic' version 2.4.2 last updated on
2011-04-26.

Automatic conversion script
Id: cif_fix_values 7556 2019-12-06 15:28:31Z antanas 
;
_cod_original_sg_symbol_Hall '-P 2yabc'
_cod_original_formula_sum 'C5 H5 N3 O1'
_cod_database_code 2109000

loop_
_space_group_symop_id
_space_group_symop_operation_xyz
1 x,y,z
2 -x+1/2,y+1/2,-z+1/2
3 -x,-y,-z
4 x+1/2,-y+1/2,z+1/2

loop_
_atom_site_label
_atom_site_type_symbol
_atom_site_fract_x
_atom_site_fract_y
_atom_site_fract_z
_atom_site_adp_type
_atom_site_U_iso_or_equiv
_atom_site_site_symmetry_multiplicity
_atom_site_occupancy
_atom_site_calc_flag
_atom_site_refinement_flags
_atom_site_disorder_assembly
_atom_site_disorder_group
O1 O 0.04766(11) 0.96838(6) 0.083573(16) Uani 0.02164(9) 4 1 d . . .
N1 N 0.43760(13) 0.57110(7) 0.212104(18) Uani 0.01981(9) 4 1 d . . .
N2 N 0.46057(10) 0.49020(6) 0.089971(16) Uani 0.01564(7) 4 1 d . . .
N3 N 0.22848(14) 0.76950(6) 0.008882(16) Uani 0.02294(10) 4 1 d . . .
C1 C 0.33459(11) 0.66336(6) 0.110297(17) Uani 0.01327(8) 4 1 d . . .
C2 C 0.55614(13) 0.39750(7) 0.19160(2) Uani 0.01839(10) 4 1 d . . .
C3 C 0.19371(12) 0.81413(6) 0.065870(16) Uani 0.01521(8) 4 1 d . . .
C4 C 0.56968(13) 0.35721(7) 0.13100(2) Uani 0.01710(9) 4 1 d . . .
C5 C 0.32592(13) 0.70424(7) 0.170880(19) Uani 0.01656(9) 4 1 d . . .
H1n3 H 0.342869 0.661931 -0.000923 Uiso 0.0275 4 1 d . . .
H2n3 H 0.136825 0.84789 -0.018565 Uiso 0.0275 4 1 d . . .
H1c2 H 0.634595 0.297187 0.219531 Uiso 0.0221 4 1 d . . .
H1c4 H 0.65955 0.23091 0.118467 Uiso 0.0205 4 1 d . . .
H1c5 H 0.237816 0.83087 0.183448 Uiso 0.0199 4 1 d . . .

loop_
_atom_site_aniso_label
_atom_site_aniso_type_symbol
_atom_site_aniso_U_11
_atom_site_aniso_U_22
_atom_site_aniso_U_33
_atom_site_aniso_U_12
_atom_site_aniso_U_13
_atom_site_aniso_U_23
O1 O 0.03063(17) 0.01680(14) 0.01750(13) 0.01203(12) 0.00138(12) -0.00050(11)
N1 N 0.02582(17) 0.01937(16) 0.01410(13) 0.00367(13) -0.00087(12) 0.00056(12)
N2 N 0.01942(14) 0.01291(13) 0.01458(12) 0.00452(11) 0.00055(10) -0.00004(10)
N3 N 0.0361(2) 0.01927(17) 0.01347(13) 0.01463(15) 0.00061(13) 0.00027(12)
C1 C 0.01441(13) 0.01194(14) 0.01343(13) 0.00259(10) 0.00023(10) -0.00002(10)
C2 C 0.02129(17) 0.01746(17) 0.01632(15) 0.00333(13) -0.00055(12) 0.00338(13)
C3 C 0.01813(15) 0.01349(14) 0.01399(13) 0.00487(11) 0.00038(10) 0.00007(11)
C4 C 0.02065(16) 0.01338(15) 0.01725(15) 0.00463(12) 0.00076(12) 0.00153(12)
C5 C 0.02044(16) 0.01510(15) 0.01409(13) 0.00315(12) 0.00015(11) -0.00120(12)

loop_
_atom_type_symbol
_atom_type_scat_dispersion_real
_atom_type_scat_dispersion_imag
_atom_type_scat_source
C 0.0033 0.0016 'International Tables Vol C tables 4.2.6.8 and 6.1.1.1'
H 0.0000 0.0000 'International Tables Vol C tables 4.2.6.8 and 6.1.1.1'
N 0.0061 0.0033 'International Tables Vol C tables 4.2.6.8 and 6.1.1.1'
O 0.0106 0.0060 'International Tables Vol C tables 4.2.6.8 and 6.1.1.1'

loop_
_exptl_crystal_face_index_h
_exptl_crystal_face_index_k
_exptl_crystal_face_index_l
_exptl_crystal_face_perp_dist
? ? ? ?

loop_
_geom_angle_atom_site_label_1
_geom_angle_atom_site_label_2
_geom_angle_atom_site_label_3
_geom_angle_site_symmetry_1
_geom_angle_site_symmetry_2
_geom_angle_site_symmetry_3
_geom_angle
_geom_angle_publ_flag
C2 N1 C5 . . . 116.08(4) ?
C1 N2 C4 . . . 116.36(4) ?
C3 N3 H1n3 . . . 120 ?
C3 N3 H2n3 . . . 120 ?
H1n3 N3 H2n3 . . . 120 ?
N2 C1 C3 . . . 118.28(4) ?
N2 C1 C5 . . . 121.88(4) ?
C3 C1 C5 . . . 119.83(4) ?
N1 C2 C4 . . . 122.27(4) ?
N1 C2 H1c2 . . . 118.86 ?
C4 C2 H1c2 . . . 118.87 ?
O1 C3 N3 . . . 123.99(4) ?
O1 C3 C1 . . . 119.47(4) ?
N3 C3 C1 . . . 116.53(4) ?
N2 C4 C2 . . . 121.64(4) ?
N2 C4 H1c4 . . . 119.18 ?
C2 C4 H1c4 . . . 119.18 ?
N1 C5 C1 . . . 121.76(4) ?
N1 C5 H1c5 . . . 119.12 ?
C1 C5 H1c5 . . . 119.12 ?

loop_
_geom_bond_atom_site_label_1
_geom_bond_atom_site_label_2
_geom_bond_site_symmetry_1
_geom_bond_site_symmetry_2
_geom_bond_distance
_geom_bond_publ_flag
O1 C3 . . 1.2424(8) ?
N1 C2 . . 1.3379(9) ?
N1 C5 . . 1.3436(8) ?
N2 C1 . . 1.3433(8) ?
N2 C4 . . 1.3375(8) ?
N3 C3 . . 1.3309(8) ?
N3 H1n3 . . 0.87 ?
N3 H2n3 . . 0.87 ?
C1 C3 . . 1.5030(8) ?
C1 C5 . . 1.3952(8) ?
C2 C4 . . 1.3961(9) ?
C2 H1c2 . . 0.96 ?
C4 H1c4 . . 0.96 ?
C5 H1c5 . . 0.96 ?

loop_
_geom_hbond_atom_site_label_D
_geom_hbond_atom_site_label_H
_geom_hbond_atom_site_label_A
_geom_hbond_site_symmetry_D
_geom_hbond_site_symmetry_H
_geom_hbond_site_symmetry_A
_geom_hbond_distance_DH
_geom_hbond_distance_HA
_geom_hbond_distance_DA
_geom_hbond_angle_DHA
_geom_hbond_publ_flag
N3 H1n3 N2 . . 3_665 0.87 2.39 3.0870(12) 137.29 ?
N3 H2n3 O1 . . 3_575 0.87 2.01 2.8828(12) 176.92 ?
C4 H1c4 O1 . . 1_645 0.96 2.42 3.3479(15) 163.26 ?

loop_
_geom_torsion_atom_site_label_1
_geom_torsion_atom_site_label_2
_geom_torsion_atom_site_label_3
_geom_torsion_atom_site_label_4
_geom_torsion_site_symmetry_1
_geom_torsion_site_symmetry_2
_geom_torsion_site_symmetry_3
_geom_torsion_site_symmetry_4
_geom_torsion
_geom_torsion_publ_flag
? ? ? ? ? ? ? ? ? ?

loop_
_restr_angle_atom_site_label_1
_restr_angle_site_symmetry_1
_restr_angle_atom_site_label_2
_restr_angle_site_symmetry_2
_restr_angle_atom_site_label_3
_restr_angle_site_symmetry_3
_restr_angle_target
_restr_angle_target_weight_param
? ? ? ? ? ? ? ?

loop_
_restr_distance_atom_site_label_1
_restr_distance_site_symmetry_1
_restr_distance_atom_site_label_2
_restr_distance_site_symmetry_2
_restr_distance_target
_restr_distance_target_weight_param
? ? ? ? ? ?

loop_
_restr_equal_angle_atom_site_label_1
_restr_equal_angle_site_symmetry_1
_restr_equal_angle_atom_site_label_2
_restr_equal_angle_site_symmetry_2
_restr_equal_angle_atom_site_label_3
_restr_equal_angle_site_symmetry_3
_restr_equal_angle_class_class_id
_restr_equal_angle_class_target_weight_param
? ? ? ? ? ? ? ?

loop_
_restr_equal_distance_atom_site_label_1
_restr_equal_distance_site_symmetry_1
_restr_equal_distance_atom_site_label_2
_restr_equal_distance_site_symmetry_2
_restr_equal_distance_class_class_id
_restr_equal_distance_class_target_weight_param
? ? ? ? ? ?

loop_
_restr_equal_torsion_atom_site_label_1
_restr_equal_torsion_site_symmetry_1
_restr_equal_torsion_atom_site_label_2
_restr_equal_torsion_site_symmetry_2
_restr_equal_torsion_atom_site_label_3
_restr_equal_torsion_site_symmetry_3
_restr_equal_torsion_atom_site_label_4
_restr_equal_torsion_site_symmetry_4
_restr_equal_torsion_class_class_id
_restr_equal_torsion_class_target_weight_param
? ? ? ? ? ? ? ? ? ?

loop_
_restr_torsion_atom_site_label_1
_restr_torsion_site_symmetry_1
_restr_torsion_atom_site_label_2
_restr_torsion_site_symmetry_2
_restr_torsion_atom_site_label_3
_restr_torsion_site_symmetry_3
_restr_torsion_atom_site_label_4
_restr_torsion_site_symmetry_4
_restr_torsion_angle_target
_restr_torsion_weight_param
? ? ? ? ? ? ? ? ? ?

loop_
_twin_individual_id
_twin_individual_mass_fraction_refined
_twin_individual_twin_matrix_11
_twin_individual_twin_matrix_12
_twin_individual_twin_matrix_13
_twin_individual_twin_matrix_21
_twin_individual_twin_matrix_22
_twin_individual_twin_matrix_23
_twin_individual_twin_matrix_31
_twin_individual_twin_matrix_32
_twin_individual_twin_matrix_33
? ? ? ? ? ? ? ? ? ? ?

loop_
_jana_atom_site_adp_c_label
_jana_atom_site_adp_c_type_symbol
_jana_atom_site_adp_c_111
_jana_atom_site_adp_c_112
_jana_atom_site_adp_c_113
_jana_atom_site_adp_c_122
_jana_atom_site_adp_c_123
_jana_atom_site_adp_c_133
_jana_atom_site_adp_c_222
_jana_atom_site_adp_c_223
_jana_atom_site_adp_c_233
_jana_atom_site_adp_c_333
? ? ? ? ? ? ? ? ? ? ? ?

loop_
_jana_atom_site_adp_d_label
_jana_atom_site_adp_d_type_symbol
_jana_atom_site_adp_d_1111
_jana_atom_site_adp_d_1112
_jana_atom_site_adp_d_1113
_jana_atom_site_adp_d_1122
_jana_atom_site_adp_d_1123
_jana_atom_site_adp_d_1133
_jana_atom_site_adp_d_1222
_jana_atom_site_adp_d_1223
_jana_atom_site_adp_d_1233
_jana_atom_site_adp_d_1333
_jana_atom_site_adp_d_2222
_jana_atom_site_adp_d_2223
_jana_atom_site_adp_d_2233
_jana_atom_site_adp_d_2333
_jana_atom_site_adp_d_3333
? ? ? ? ? ? ? ? ? ? ? ? ? ? ? ? ?

loop_
_jana_atom_site_adp_e_label
_jana_atom_site_adp_e_type_symbol
_jana_atom_site_adp_e_11111
_jana_atom_site_adp_e_11112
_jana_atom_site_adp_e_11113
_jana_atom_site_adp_e_11122
_jana_atom_site_adp_e_11123
_jana_atom_site_adp_e_11133
_jana_atom_site_adp_e_11222
_jana_atom_site_adp_e_11223
_jana_atom_site_adp_e_11233
_jana_atom_site_adp_e_11333
_jana_atom_site_adp_e_12222
_jana_atom_site_adp_e_12223
_jana_atom_site_adp_e_12233
_jana_atom_site_adp_e_12333
_jana_atom_site_adp_e_13333
_jana_atom_site_adp_e_22222
_jana_atom_site_adp_e_22223
_jana_atom_site_adp_e_22233
_jana_atom_site_adp_e_22333
_jana_atom_site_adp_e_23333
_jana_atom_site_adp_e_33333
? ? ? ? ? ? ? ? ? ? ? ? ? ? ? ? ? ? ? ? ? ? ?

loop_
_jana_atom_site_adp_f_label
_jana_atom_site_adp_f_type_symbol
_jana_atom_site_adp_f_111111
_jana_atom_site_adp_f_111112
_jana_atom_site_adp_f_111113
_jana_atom_site_adp_f_111122
_jana_atom_site_adp_f_111123
_jana_atom_site_adp_f_111133
_jana_atom_site_adp_f_111222
_jana_atom_site_adp_f_111223
_jana_atom_site_adp_f_111233
_jana_atom_site_adp_f_111333
_jana_atom_site_adp_f_112222
_jana_atom_site_adp_f_112223
_jana_atom_site_adp_f_112233
_jana_atom_site_adp_f_112333
_jana_atom_site_adp_f_113333
_jana_atom_site_adp_f_122222
_jana_atom_site_adp_f_122223
_jana_atom_site_adp_f_122233
_jana_atom_site_adp_f_122333
_jana_atom_site_adp_f_123333
_jana_atom_site_adp_f_133333
_jana_atom_site_adp_f_222222
_jana_atom_site_adp_f_222223
_jana_atom_site_adp_f_222233
_jana_atom_site_adp_f_222333
_jana_atom_site_adp_f_223333
_jana_atom_site_adp_f_233333
_jana_atom_site_adp_f_333333
? ? ? ? ? ? ? ? ? ? ? ? ? ? ? ? ? ? ? ? ? ? ? ? ? ? ? ? ? ?
